data_4300302
loop_
_publ_author_name
'Aucott, Stephen M.'
'Kilian, Petr'
'Milton, Heather L.'
'Robertson, Stuart D.'
'Slawin, Alexandra M. Z.'
'Woollins, J. Derek'

_publ_section_title
;
 Bis(Cyclopentadienyl)Titanium Complexes of Naphthalene--1,8-Dithiolates,
 Biphenyl 2,2'-Dithiolates, and Related Ligands
;
_journal_coden_ASTM INOCAJ
_journal_issue 8
_journal_name_full 'Inorganic Chemistry'
_journal_page_first 2710
_journal_page_last 2718
_journal_paper_doi 10.1021/ic048483l
_journal_volume 44
_journal_year 2005
_chemical_formula_sum 'C25.5 H22 S2 Ti'
_chemical_formula_weight 440.45
_space_group_IT_number 12
_symmetry_cell_setting monoclinic
_symmetry_space_group_name_Hall '-C 2y'
_symmetry_space_group_name_H-M 'C 1 2/m 1'
_cell_angle_alpha 90.00
_cell_angle_beta 91.461(5)
_cell_angle_gamma 90.00
_cell_formula_units_Z 4
_cell_length_a 21.939(7)
_cell_length_b 12.009(4)
_cell_length_c 7.764(3)
_cell_measurement_temperature 125(2)
_cell_volume 2044.7(12)
_diffrn_ambient_temperature 125(2)
_exptl_crystal_density_diffrn 1.431
_cod_duplicate_entry 4300847
_cod_depositor_comments
;
The following automatic conversions were performed:
'_symmetry_cell_setting' value 'Monoclinic' changed to 'monoclinic'
according to '/home/saulius/struct/CIF-dictionaries/cif_core.dic'
dictionary named 'cif_core.dic' version 2.4.1 from 2010-06-29.

Automatic conversion script
Id: cif_fix_enum 1527 2010-12-29 10:47:43Z saulius 
;
_cod_original_sg_symbol_H-M 'C 2/m'
_cod_original_formula_sum 'C25.50 H22 S2 Ti'
_cod_database_code 4300302

loop_
_symmetry_equiv_pos_as_xyz
'x, y, z'
'-x, y, -z'
'x+1/2, y+1/2, z'
'-x+1/2, y+1/2, -z'
'-x, -y, -z'
'x, -y, z'
'-x+1/2, -y+1/2, -z'
'x+1/2, -y+1/2, z'

loop_
_atom_site_label
_atom_site_type_symbol
_atom_site_fract_x
_atom_site_fract_y
_atom_site_fract_z
_atom_site_U_iso_or_equiv
_atom_site_adp_type
_atom_site_occupancy
_atom_site_symmetry_multiplicity
_atom_site_calc_flag
_atom_site_refinement_flags
_atom_site_disorder_assembly
_atom_site_disorder_group
Ti1 Ti 0.25004(3) 0.0000 0.90629(9) 0.0181(2) Uani 1 2 d S . .
S1 S 0.33000(3) 0.13491(7) 0.87743(10) 0.0237(2) Uani 1 1 d . . .
C1 C 0.36594(13) 0.1087(3) 0.6797(4) 0.0211(7) Uani 1 1 d . . .
C2 C 0.38401(14) 0.2032(3) 0.5896(4) 0.0289(8) Uani 1 1 d . . .
H2A H 0.3729 0.2742 0.6326 0.035 Uiso 1 1 calc R . .
C3 C 0.41805(14) 0.1984(3) 0.4377(4) 0.0332(9) Uani 1 1 d . . .
H3A H 0.4298 0.2649 0.3811 0.040 Uiso 1 1 calc R . .
C4 C 0.43368(13) 0.0973(3) 0.3739(4) 0.0307(8) Uani 1 1 d . . .
C5 C 0.41508(19) 0.0000 0.4621(5) 0.0250(10) Uani 1 2 d S . .
C10 C 0.38130(18) 0.0000 0.6147(5) 0.0204(9) Uani 1 2 d S . .
C11 C 0.46746(14) 0.0647(3) 0.2138(4) 0.0383(9) Uani 1 1 d . . .
H11A H 0.5097 0.0939 0.2186 0.046 Uiso 1 1 calc R . .
H11B H 0.4464 0.0939 0.1090 0.046 Uiso 1 1 calc R . .
C12 C 0.19055(14) 0.0582(3) 1.1387(4) 0.0246(7) Uani 1 1 d . . .
H12A H 0.1560 0.1045 1.1180 0.029 Uiso 1 1 calc R . .
C13 C 0.25015(15) 0.0947(3) 1.1745(4) 0.0278(8) Uani 1 1 d . . .
H13A H 0.2631 0.1700 1.1827 0.033 Uiso 1 1 calc R . .
C14 C 0.2875(2) 0.0000 1.1962(5) 0.0280(11) Uani 1 2 d S . .
H14A H 0.3301 0.0000 1.2211 0.034 Uiso 1 2 calc SR . .
C15 C 0.1497(2) 0.0000 0.7804(6) 0.0335(12) Uani 1 2 d S . .
H15A H 0.1148 0.0000 0.8504 0.040 Uiso 1 2 calc SR . .
C16 C 0.1796(2) 0.0921(4) 0.7205(6) 0.0675(16) Uani 1 1 d . . .
H16A H 0.1702 0.1679 0.7429 0.081 Uiso 1 1 calc R . .
C17 C 0.22583(19) 0.0522(7) 0.6217(5) 0.150(6) Uani 1 1 d . . .
H17A H 0.2539 0.0974 0.5618 0.180 Uiso 1 1 calc R . .
C21 C -0.01172(16) -0.0983(4) 0.9148(6) 0.0538(12) Uani 1 1 d . . .
H21A H -0.0201 -0.1671 0.8587 0.065 Uiso 1 1 calc R . .
C22 C -0.0226(2) 0.0000 0.8284(8) 0.0515(16) Uani 1 2 d S . .
C23 C -0.0448(5) 0.0000 0.6301(14) 0.041(3) Uani 0.50 2 d SP . .
H23A H -0.0422 0.0757 0.5837 0.061 Uiso 0.25 1 calc PR . .
H23B H -0.0871 -0.0259 0.6210 0.061 Uiso 0.25 1 calc PR . .
H23C H -0.0188 -0.0498 0.5643 0.061 Uiso 0.25 1 calc PR . .

loop_
_atom_site_aniso_label
_atom_site_aniso_U_11
_atom_site_aniso_U_22
_atom_site_aniso_U_33
_atom_site_aniso_U_23
_atom_site_aniso_U_13
_atom_site_aniso_U_12
Ti1 0.0177(4) 0.0228(5) 0.0139(4) 0.000 0.0005(3) 0.000
S1 0.0262(4) 0.0192(4) 0.0260(4) -0.0005(3) 0.0067(3) -0.0015(3)
C1 0.0163(15) 0.0259(17) 0.0210(15) 0.0051(13) -0.0001(12) 0.0015(13)
C2 0.0245(17) 0.0301(19) 0.0324(18) 0.0068(15) 0.0032(14) 0.0034(14)
C3 0.0189(16) 0.046(2) 0.0348(19) 0.0201(17) 0.0071(14) 0.0037(16)
C4 0.0134(15) 0.054(2) 0.0247(16) 0.0113(16) 0.0000(13) -0.0010(15)
C5 0.013(2) 0.042(3) 0.019(2) 0.000 -0.0080(17) 0.000
C10 0.016(2) 0.029(3) 0.017(2) 0.000 -0.0010(17) 0.000
C11 0.0180(16) 0.075(3) 0.0221(16) 0.0107(17) 0.0038(13) 0.0039(17)
C12 0.0261(16) 0.0287(17) 0.0194(15) -0.0001(13) 0.0077(12) 0.0058(14)
C13 0.043(2) 0.0236(17) 0.0165(15) -0.0069(13) 0.0064(14) -0.0069(15)
C14 0.027(2) 0.047(3) 0.011(2) 0.000 0.0010(18) 0.000
C15 0.014(2) 0.065(4) 0.021(2) 0.000 -0.0014(18) 0.000
C16 0.062(3) 0.043(3) 0.094(4) 0.029(3) -0.064(3) -0.012(2)
C17 0.032(2) 0.375(18) 0.041(2) 0.108(5) -0.0244(19) -0.072(5)
C21 0.023(2) 0.063(3) 0.075(3) -0.010(2) 0.0113(19) -0.0074(19)
C22 0.029(3) 0.057(4) 0.068(4) 0.000 0.013(3) 0.000
C23 0.039(6) 0.029(6) 0.055(7) 0.000 0.012(5) 0.000

loop_
_geom_bond_atom_site_label_1
_geom_bond_atom_site_label_2
_geom_bond_distance
_geom_bond_site_symmetry_2
_geom_bond_publ_flag
Ti1 C17 2.345(4) 6 ?
Ti1 C17 2.345(4) . ?
Ti1 C12 2.359(3) . ?
Ti1 C12 2.359(3) 6 ?
Ti1 C16 2.362(4) 6 ?
Ti1 C16 2.362(4) . ?
Ti1 C14 2.376(4) . ?
Ti1 C13 2.373(3) . ?
Ti1 C13 2.373(3) 6 ?
Ti1 C15 2.386(4) . ?
Ti1 S1 2.4026(11) . ?
Ti1 S1 2.4026(11) 6 ?
S1 C1 1.772(3) . ?
C1 C2 1.396(4) . ?
C1 C10 1.442(3) . ?
C2 C3 1.413(4) . ?
C2 H2A 0.9500 . ?
C3 C4 1.359(5) . ?
C3 H3A 0.9500 . ?
C4 C5 1.420(4) . ?
C4 C11 1.515(4) . ?
C5 C10 1.413(6) . ?
C5 C4 1.420(4) 6 ?
C10 C1 1.442(4) 6 ?
C11 C11 1.554(8) 6 ?
C11 H11A 0.9900 . ?
C11 H11B 0.9900 . ?
C12 C12 1.397(6) 6 ?
C12 C13 1.400(5) . ?
C12 H12A 0.9500 . ?
C13 C14 1.409(4) . ?
C13 H13A 0.9500 . ?
C14 C13 1.409(4) 6 ?
C14 H14A 0.9500 . ?
C15 C16 1.372(5) . ?
C15 C16 1.372(5) 6 ?
C15 H15A 0.9500 . ?
C16 C17 1.375(8) . ?
C16 H16A 0.9500 . ?
C17 C17 1.254(18) 6 ?
C17 H17A 0.9500 . ?
C21 C22 1.375(5) . ?
C21 C21 1.407(9) 2_557 ?
C21 H21A 0.9500 . ?
C22 C21 1.375(5) 6 ?
C22 C23 1.603(12) . ?
C23 H23A 0.9800 . ?
C23 H23B 0.9800 . ?
C23 H23C 0.9800 . ?
